data_1528613
loop_
_publ_author_name
'Joubert, J.C.'
'Durif-Varambon, A.'

_publ_section_title
;
 Etude cristallographique de trois titanates du type spinelle
;
_journal_name_full
;
Bulletin de la Societe Francaise de Mineralogie et de Cristallographie 
(72,1949-100,1977)
;
_journal_page_first 92
_journal_page_last 92
_journal_volume 86
_journal_year 1963
_chemical_formula_sum 'Co Li2 O8 Ti3'
_chemical_name_systematic 'Ti3 Co Li2 O8'
_space_group_IT_number 212
_symmetry_space_group_name_Hall 'P 4acd 2ab 3'
_symmetry_space_group_name_H-M 'P 43 3 2'
_cell_angle_alpha 90
_cell_angle_beta 90
_cell_angle_gamma 90
_cell_formula_units_Z 4
_cell_length_a 8.377
_cell_length_b 8.377
_cell_length_c 8.377
_cell_volume 587.849
_citation_journal_id_ASTM BUFCAE
_cod_data_source_file Joubert_BUFCAE_1963_304.cif
_cod_data_source_block Co1Li2O8Ti3
_cod_original_cell_volume 587.8486
_cod_original_formula_sum 'Co1 Li2 O8 Ti3'
_cod_database_code 1528613

loop_
_symmetry_equiv_pos_as_xyz
x,y,z
-y+3/4,x+1/4,z+3/4
-x+1/2,-y,z+1/2
y+3/4,-x+3/4,z+1/4
x+1/2,-y+1/2,-z
y+1/4,x+3/4,-z+3/4
-x,y+1/2,-z+1/2
-y+1/4,-x+1/4,-z+1/4
z,x,y
-x+3/4,z+1/4,y+3/4
-z+1/2,-x,y+1/2
x+3/4,-z+3/4,y+1/4
z+1/2,-x+1/2,-y
x+1/4,z+3/4,-y+3/4
-z,x+1/2,-y+1/2
-x+1/4,-z+1/4,-y+1/4
y,z,x
y+1/2,-z+1/2,-x
z+1/4,y+3/4,-x+3/4
-y,z+1/2,-x+1/2
-z+1/4,-y+1/4,-x+1/4
-y+1/2,-z,x+1/2
z+3/4,-y+3/4,x+1/4
-z+3/4,y+1/4,x+3/4

loop_
_atom_site_label
_atom_site_type_symbol
_atom_site_fract_x
_atom_site_fract_y
_atom_site_fract_z
_atom_site_occupancy
_atom_site_U_iso_or_equiv
Li2 Li+1 0 0 0 0.5 0.0
Li1 Li+1 0.625 0.625 0.625 1 0.0
Co1 Co+2 0 0 0 0.5 0.0
O1 O-2 0.125 0.125 0.375 1 0.0
O2 O-2 0.375 0.375 0.375 1 0.0
Ti1 Ti+4 0.125 0.375 -0.125 1 0.0
